data_4127829
loop_
_publ_author_name
'Zhang, Ze-Xin'
'Davies, Thomas Q.'
'Willis, Michael C.'

_publ_section_title
;
 Modular Sulfondiimine Synthesis Using a Stable Sulfinylamine Reagent.
;
_journal_issue 33
_journal_name_full 'Journal of the American Chemical Society'
_journal_page_first 13022
_journal_page_last 13027
_journal_paper_doi 10.1021/jacs.9b06831
_journal_volume 141
_journal_year 2019
_chemical_formula_moiety 'C21 H28 F1 N3 O4 S2'
_chemical_formula_sum 'C21 H28 F N3 O4 S2'
_chemical_formula_weight 469.60
_space_group_IT_number 2
_space_group_name_Hall '-P 1'
_space_group_name_H-M_alt 'P -1'
_symmetry_cell_setting triclinic
_symmetry_space_group_name_Hall '-P 1'
_symmetry_space_group_name_H-M 'P -1'
_atom_sites_solution_hydrogens difmap
_atom_sites_solution_primary other
_cell_angle_alpha 87.164(3)
_cell_angle_beta 86.258(3)
_cell_angle_gamma 68.098(4)
_cell_formula_units_Z 2
_cell_length_a 7.0268(3)
_cell_length_b 7.1474(3)
_cell_length_c 24.4123(9)
_cell_measurement_reflns_used 5674
_cell_measurement_temperature 170
_cell_measurement_theta_max 30
_cell_measurement_theta_min 3
_cell_volume 1134.73(9)
_computing_cell_refinement
; 
 CrysAlisPro (Rigaku Oxford Diffraction, 2017) 
;
_computing_data_collection 'XtaLAB mini II Rigaku Oxford Diffraction, 2018'
_computing_data_reduction
; 
 CrysAlisPro (Rigaku Oxford Diffraction, 2017) 
;
_computing_molecular_graphics 'CAMERON (Watkin et al., 1996)'
_computing_publication_material 'CRYSTALS (Betteridge et al., 2003)'
_computing_structure_refinement 'CRYSTALS (Betteridge et al., 2003)'
_computing_structure_solution 'Superflip (Palatinus & Chapuis, 2007)'
_diffrn_ambient_temperature 170
_diffrn_measured_fraction_theta_full 0.982
_diffrn_measured_fraction_theta_max 0.940
_diffrn_measurement_device Area
_diffrn_measurement_device_type 'Rigaku Oxford Diffraction '
_diffrn_measurement_method \w
_diffrn_radiation_monochromator 'graphite monochromator'
_diffrn_radiation_type 'Mo K\a'
_diffrn_radiation_wavelength 0.71073
_diffrn_reflns_av_R_equivalents 0.038
_diffrn_reflns_av_unetI/netI 0.057
_diffrn_reflns_limit_h_max 10
_diffrn_reflns_limit_h_min -9
_diffrn_reflns_limit_k_max 10
_diffrn_reflns_limit_k_min -10
_diffrn_reflns_limit_l_max 34
_diffrn_reflns_limit_l_min -34
_diffrn_reflns_number 20580
_diffrn_reflns_theta_full 25.738
_diffrn_reflns_theta_max 30.640
_diffrn_reflns_theta_min 2.509
_diffrn_standards_number 0
_exptl_absorpt_coefficient_mu 0.276
_exptl_absorpt_correction_T_max 0.99
_exptl_absorpt_correction_T_min 0.74
_exptl_absorpt_correction_type multi-scan
_exptl_absorpt_process_details
; 
 CrysAlisPro (Rigaku Oxford Diffraction, 2017) 
;
_exptl_crystal_colour colourless
_exptl_crystal_density_diffrn 1.374
_exptl_crystal_density_meas ?
_exptl_crystal_density_method 'not measured'
_exptl_crystal_description 'square plate'
_exptl_crystal_F_000 496
_exptl_crystal_size_max 0.500
_exptl_crystal_size_mid 0.400
_exptl_crystal_size_min 0.050
_refine_diff_density_max 0.61
_refine_diff_density_min -0.50
_refine_ls_extinction_method None
_refine_ls_goodness_of_fit_ref 1.0463
_refine_ls_hydrogen_treatment constr
_refine_ls_matrix_type full
_refine_ls_number_parameters 280
_refine_ls_number_reflns 6574
_refine_ls_number_restraints 0
_refine_ls_R_factor_all 0.0720
_refine_ls_R_factor_gt 0.0559
_refine_ls_shift/su_max 0.0062488
_refine_ls_shift/su_mean 0.0011970
_refine_ls_structure_factor_coef Fsqd
_refine_ls_weighting_details
;
 Method= Modified Sheldrick 
 w=1/[\s^2^(F^2^) + ( 0.04P)^2^ + 1.44P] 
 ,where P=(max(Fo^2^,0) + 2Fc^2^)/3 
;
_refine_ls_weighting_scheme calc
_refine_ls_wR_factor_all 0.1380
_refine_ls_wR_factor_gt 0.1305
_refine_ls_wR_factor_ref 0.1356
_reflns_limit_h_max 10
_reflns_limit_h_min -10
_reflns_limit_k_max 10
_reflns_limit_k_min -10
_reflns_limit_l_max 34
_reflns_limit_l_min 0
_reflns_number_gt 5250
_reflns_number_total 6575
_reflns_threshold_expression I>2.0\s(I)
_oxford_diffrn_Wilson_B_factor 1.87
_oxford_diffrn_Wilson_scale 0.43
_oxford_refine_ls_r_factor_ref 0.0719
_oxford_refine_ls_scale 1.614(8)
_oxford_reflns_number_all 6575
_cod_data_source_file ja9b06831_si_003.cif
_cod_data_source_block I
_cod_depositor_comments
;
The following automatic conversions were performed:

'_exptl_crystal_density_meas' value 'not measured' was changed to '?'
- the value is perceived as not measured.

Automatic conversion script
Id: cif_fix_values 4973 2017-02-22 13:04:09Z antanas 
;
_cod_original_sg_symbol_H-M 'P -1 '
_cod_original_formula_sum 'C21 H28 F1 N3 O4 S2'
_cod_database_code 4127829
_oxford_refine_reflns_threshold_expression_ref I>-3.0\s(I)

loop_
_symmetry_equiv_pos_as_xyz
x,y,z
-x,-y,-z

loop_
_atom_site_label
_atom_site_type_symbol
_atom_site_fract_x
_atom_site_fract_y
_atom_site_fract_z
_atom_site_U_iso_or_equiv
_atom_site_occupancy
_atom_site_adp_type
_atom_site_refinement_flags_posn
S1 S 0.11393(8) 0.61798(8) 0.73818(2) 0.0214 1.0000 Uani .
N2 N 0.0179(3) 0.5416(3) 0.69534(7) 0.0247 1.0000 Uani .
C3 C 0.0917(3) 0.4951(3) 0.63712(8) 0.0249 1.0000 Uani .
C4 C -0.0040(3) 0.6821(3) 0.59881(9) 0.0261 1.0000 Uani .
C5 C -0.2337(4) 0.7719(4) 0.58530(9) 0.0296 1.0000 Uani .
C6 C -0.2674(5) 0.9767(4) 0.55614(12) 0.0481 1.0000 Uani .
C7 C -0.2873(4) 0.6414(4) 0.54546(10) 0.0396 1.0000 Uani .
C8 C -0.3781(4) 0.8070(4) 0.63642(10) 0.0351 1.0000 Uani .
C9 C 0.0340(4) 0.3154(4) 0.62497(10) 0.0362 1.0000 Uani .
C10 C 0.3262(4) 0.4299(4) 0.62793(10) 0.0353 1.0000 Uani .
N11 N 0.3409(3) 0.5056(3) 0.75811(7) 0.0246 1.0000 Uani .
S12 S 0.42358(8) 0.26871(8) 0.77533(2) 0.0241 1.0000 Uani .
O13 O 0.5731(3) 0.1541(3) 0.73468(7) 0.0340 1.0000 Uani .
O14 O 0.2583(3) 0.2009(2) 0.79219(7) 0.0322 1.0000 Uani .
C15 C 0.5617(3) 0.2625(3) 0.83412(8) 0.0228 1.0000 Uani .
C16 C 0.4633(3) 0.2829(4) 0.88603(9) 0.0285 1.0000 Uani .
C17 C 0.5727(4) 0.2797(4) 0.93189(9) 0.0308 1.0000 Uani .
C18 C 0.7769(3) 0.2549(3) 0.92362(9) 0.0278 1.0000 Uani .
N19 N 0.8921(3) 0.2570(4) 0.97169(9) 0.0384 1.0000 Uani .
O20 O 0.7974(4) 0.3075(5) 1.01513(9) 0.0783 1.0000 Uani .
O21 O 1.0757(3) 0.2154(5) 0.96565(9) 0.0760 1.0000 Uani .
C22 C 0.8788(3) 0.2297(3) 0.87268(9) 0.0274 1.0000 Uani .
C23 C 0.7684(3) 0.2357(3) 0.82692(9) 0.0254 1.0000 Uani .
C24 C -0.0655(3) 0.6644(3) 0.79550(8) 0.0218 1.0000 Uani .
C25 C -0.2693(3) 0.6934(3) 0.78832(9) 0.0250 1.0000 Uani .
C26 C -0.4092(3) 0.7433(3) 0.83289(9) 0.0277 1.0000 Uani .
C27 C -0.3412(4) 0.7608(3) 0.88322(9) 0.0284 1.0000 Uani .
F28 F -0.4783(2) 0.8089(3) 0.92675(6) 0.0434 1.0000 Uani .
C29 C -0.1401(4) 0.7317(4) 0.89157(9) 0.0297 1.0000 Uani .
C30 C 0.0003(3) 0.6845(3) 0.84667(9) 0.0266 1.0000 Uani .
C31 C 0.1264(4) 0.8613(3) 0.72454(10) 0.0282 1.0000 Uani .
H41 H 0.0229 0.7908 0.6154 0.0336 1.0000 Uiso R
H42 H 0.0729 0.6489 0.5628 0.0324 1.0000 Uiso R
H61 H -0.4113 1.0381 0.5460 0.0724 1.0000 Uiso R
H62 H -0.2407 1.0627 0.5817 0.0728 1.0000 Uiso R
H63 H -0.1755 0.9548 0.5228 0.0725 1.0000 Uiso R
H71 H -0.4266 0.7141 0.5339 0.0595 1.0000 Uiso R
H72 H -0.2772 0.5123 0.5632 0.0600 1.0000 Uiso R
H73 H -0.1911 0.6178 0.5131 0.0601 1.0000 Uiso R
H82 H -0.5200 0.8716 0.6256 0.0529 1.0000 Uiso R
H81 H -0.3495 0.8937 0.6610 0.0532 1.0000 Uiso R
H83 H -0.3593 0.6782 0.6560 0.0529 1.0000 Uiso R
H92 H 0.0621 0.2846 0.5859 0.0552 1.0000 Uiso R
H91 H 0.1157 0.1967 0.6473 0.0556 1.0000 Uiso R
H93 H -0.1109 0.3490 0.6345 0.0560 1.0000 Uiso R
H101 H 0.3642 0.3962 0.5895 0.0547 1.0000 Uiso R
H103 H 0.3655 0.5440 0.6359 0.0553 1.0000 Uiso R
H102 H 0.3996 0.3163 0.6520 0.0549 1.0000 Uiso R
H161 H 0.3212 0.2998 0.8897 0.0357 1.0000 Uiso R
H171 H 0.5076 0.2983 0.9677 0.0381 1.0000 Uiso R
H221 H 1.0193 0.2082 0.8691 0.0338 1.0000 Uiso R
H231 H 0.8341 0.2225 0.7915 0.0309 1.0000 Uiso R
H251 H -0.3098 0.6802 0.7528 0.0302 1.0000 Uiso R
H261 H -0.5484 0.7686 0.8282 0.0346 1.0000 Uiso R
H291 H -0.0997 0.7430 0.9267 0.0376 1.0000 Uiso R
H301 H 0.1439 0.6580 0.8508 0.0328 1.0000 Uiso R
H312 H 0.1702 0.9042 0.7566 0.0438 1.0000 Uiso R
H311 H -0.0068 0.9534 0.7148 0.0439 1.0000 Uiso R
H313 H 0.2247 0.8465 0.6936 0.0438 1.0000 Uiso R

loop_
_atom_site_aniso_label
_atom_site_aniso_U_11
_atom_site_aniso_U_22
_atom_site_aniso_U_33
_atom_site_aniso_U_23
_atom_site_aniso_U_13
_atom_site_aniso_U_12
S1 0.0192(2) 0.0223(2) 0.0234(2) -0.00162(18) -0.00247(17) -0.00809(18)
N2 0.0206(9) 0.0298(9) 0.0240(9) -0.0029(7) -0.0038(6) -0.0090(7)
C3 0.0251(10) 0.0257(10) 0.0222(10) -0.0028(8) -0.0026(7) -0.0068(8)
C4 0.0257(11) 0.0262(10) 0.0257(10) -0.0003(8) -0.0019(8) -0.0088(8)
C5 0.0281(11) 0.0314(11) 0.0253(10) -0.0008(8) -0.0043(8) -0.0060(9)
C6 0.0483(17) 0.0387(14) 0.0464(16) 0.0103(12) -0.0089(13) -0.0038(12)
C7 0.0337(13) 0.0521(16) 0.0312(12) -0.0082(11) -0.0088(10) -0.0119(12)
C8 0.0253(12) 0.0419(13) 0.0320(12) -0.0058(10) -0.0022(9) -0.0047(10)
C9 0.0527(16) 0.0262(11) 0.0315(12) -0.0018(9) -0.0064(10) -0.0157(11)
C10 0.0241(11) 0.0447(14) 0.0295(12) -0.0043(10) 0.0006(9) -0.0039(10)
N11 0.0198(9) 0.0247(9) 0.0302(9) -0.0013(7) -0.0045(7) -0.0086(7)
S12 0.0224(3) 0.0225(2) 0.0279(3) -0.00293(19) -0.00605(19) -0.00773(19)
O13 0.0318(9) 0.0317(9) 0.0308(8) -0.0092(7) -0.0058(7) -0.0012(7)
O14 0.0309(9) 0.0298(8) 0.0429(9) 0.0023(7) -0.0106(7) -0.0183(7)
C15 0.0217(10) 0.0221(9) 0.0256(10) -0.0013(7) -0.0044(7) -0.0085(8)
C16 0.0213(10) 0.0358(12) 0.0311(11) -0.0018(9) -0.0023(8) -0.0133(9)
C17 0.0287(12) 0.0417(13) 0.0253(10) -0.0014(9) -0.0011(8) -0.0170(10)
C18 0.0278(11) 0.0308(11) 0.0280(11) 0.0005(8) -0.0081(8) -0.0136(9)
N19 0.0374(12) 0.0530(14) 0.0329(11) -0.0000(9) -0.0109(9) -0.0246(11)
O20 0.0598(15) 0.160(3) 0.0329(11) -0.0172(14) -0.0037(10) -0.0588(18)
O21 0.0344(12) 0.148(3) 0.0473(13) -0.0151(15) -0.0127(9) -0.0320(14)
C22 0.0211(10) 0.0296(11) 0.0332(11) -0.0005(9) -0.0045(8) -0.0109(9)
C23 0.0219(10) 0.0280(10) 0.0260(10) -0.0014(8) -0.0023(8) -0.0084(8)
C24 0.0206(9) 0.0215(9) 0.0235(9) -0.0013(7) -0.0018(7) -0.0077(8)
C25 0.0229(10) 0.0279(10) 0.0254(10) -0.0005(8) -0.0048(8) -0.0102(8)
C26 0.0218(10) 0.0298(11) 0.0317(11) 0.0005(9) -0.0008(8) -0.0101(9)
C27 0.0299(11) 0.0284(11) 0.0278(11) -0.0023(8) 0.0053(8) -0.0125(9)
F28 0.0408(9) 0.0566(10) 0.0334(8) -0.0079(7) 0.0127(6) -0.0202(8)
C29 0.0350(12) 0.0335(11) 0.0239(10) -0.0027(8) -0.0034(8) -0.0159(10)
C30 0.0246(11) 0.0311(11) 0.0273(10) -0.0022(8) -0.0052(8) -0.0133(9)
C31 0.0283(11) 0.0214(10) 0.0349(12) -0.0000(8) -0.0008(9) -0.0094(9)

loop_
_atom_type_symbol
_atom_type_scat_dispersion_real
_atom_type_scat_dispersion_imag
_atom_type_scat_Cromer_Mann_a1
_atom_type_scat_Cromer_Mann_b1
_atom_type_scat_Cromer_Mann_a2
_atom_type_scat_Cromer_Mann_b2
_atom_type_scat_Cromer_Mann_a3
_atom_type_scat_Cromer_Mann_b3
_atom_type_scat_Cromer_Mann_a4
_atom_type_scat_Cromer_Mann_b4
_atom_type_scat_Cromer_Mann_c
_atom_type_scat_source
C 0.0033 0.0016 2.3100 20.8439 1.0200 10.2075 1.5886 0.5687 0.8650 51.6512 0.2156 'International Tables Vol C 4.2.6.8 and 6.1.1.4'
H 0.0000 0.0000 0.4930 10.5109 0.3229 26.1257 0.1402 3.1424 0.0408 57.7998 0.0030 'International Tables Vol C 4.2.6.8 and 6.1.1.4'
F 0.0171 0.0103 3.5392 10.2825 2.6412 4.2944 1.5170 0.2615 1.0243 26.1476 0.2776 'International Tables Vol C 4.2.6.8 and 6.1.1.4'
N 0.0061 0.0033 12.2126 0.0057 3.1322 9.8933 2.0125 28.9975 1.1663 0.5826 -11.5290 'International Tables Vol C 4.2.6.8 and 6.1.1.4'
O 0.0106 0.0060 3.0485 13.2771 2.2868 5.7011 1.5463 0.3239 0.8670 32.9089 0.2508 'International Tables Vol C 4.2.6.8 and 6.1.1.4'
S 0.1246 0.1234 6.9053 1.4679 5.2034 22.2151 1.4379 0.2536 1.5863 56.1720 0.8669 'International Tables Vol C 4.2.6.8 and 6.1.1.4'

loop_
_geom_angle_atom_site_label_1
_geom_angle_atom_site_label_2
_geom_angle_atom_site_label_3
_geom_angle
_geom_angle_publ_flag
N2 S1 N11 124.87(10) yes
N2 S1 C24 104.06(10) yes
N11 S1 C24 109.89(10) yes
N2 S1 C31 116.18(11) yes
N11 S1 C31 97.85(10) yes
C24 S1 C31 101.91(10) yes
S1 N2 C3 127.84(15) yes
N2 C3 C4 111.07(17) yes
N2 C3 C9 104.26(18) yes
C4 C3 C9 114.11(18) yes
N2 C3 C10 113.37(17) yes
C4 C3 C10 106.23(18) yes
C9 C3 C10 107.9(2) yes
C3 C4 C5 124.14(19) yes
C3 C4 H41 105.0 no
C5 C4 H41 105.6 no
C3 C4 H42 106.2 no
C5 C4 H42 105.3 no
H41 C4 H42 110.2 no
C4 C5 C6 105.9(2) yes
C4 C5 C7 112.11(19) yes
C6 C5 C7 107.5(2) yes
C4 C5 C8 112.89(18) yes
C6 C5 C8 108.6(2) yes
C7 C5 C8 109.5(2) yes
C5 C6 H61 108.7 no
C5 C6 H62 108.1 no
H61 C6 H62 109.2 no
C5 C6 H63 109.0 no
H61 C6 H63 109.8 no
H62 C6 H63 112.0 no
C5 C7 H71 108.8 no
C5 C7 H72 110.5 no
H71 C7 H72 109.9 no
C5 C7 H73 108.6 no
H71 C7 H73 109.1 no
H72 C7 H73 109.9 no
C5 C8 H82 109.2 no
C5 C8 H81 110.1 no
H82 C8 H81 108.9 no
C5 C8 H83 110.3 no
H82 C8 H83 110.0 no
H81 C8 H83 108.2 no
C3 C9 H92 109.8 no
C3 C9 H91 109.3 no
H92 C9 H91 109.5 no
C3 C9 H93 108.9 no
H92 C9 H93 109.8 no
H91 C9 H93 109.4 no
C3 C10 H101 108.9 no
C3 C10 H103 108.8 no
H101 C10 H103 108.3 no
C3 C10 H102 111.9 no
H101 C10 H102 110.7 no
H103 C10 H102 108.2 no
S1 N11 S12 120.78(11) yes
N11 S12 O13 110.08(10) yes
N11 S12 O14 112.28(10) yes
O13 S12 O14 117.43(11) yes
N11 S12 C15 101.68(9) yes
O13 S12 C15 106.01(10) yes
O14 S12 C15 107.93(10) yes
S12 C15 C16 119.85(16) yes
S12 C15 C23 118.65(16) yes
C16 C15 C23 121.50(19) yes
C15 C16 C17 119.4(2) yes
C15 C16 H161 119.5 no
C17 C16 H161 121.1 no
C16 C17 C18 118.0(2) yes
C16 C17 H171 121.0 no
C18 C17 H171 121.0 no
C17 C18 N19 118.3(2) yes
C17 C18 C22 123.6(2) yes
N19 C18 C22 118.0(2) yes
C18 N19 O20 118.2(2) yes
C18 N19 O21 118.8(2) yes
O20 N19 O21 122.9(2) yes
C18 C22 C23 118.2(2) yes
C18 C22 H221 120.7 no
C23 C22 H221 121.0 no
C15 C23 C22 119.3(2) yes
C15 C23 H231 121.0 no
C22 C23 H231 119.7 no
S1 C24 C25 120.36(16) yes
S1 C24 C30 118.29(16) yes
C25 C24 C30 121.2(2) yes
C24 C25 C26 119.33(19) yes
C24 C25 H251 119.3 no
C26 C25 H251 121.4 no
C25 C26 C27 118.7(2) yes
C25 C26 H261 120.0 no
C27 C26 H261 121.3 no
C26 C27 F28 118.5(2) yes
C26 C27 C29 123.2(2) yes
F28 C27 C29 118.3(2) yes
C27 C29 C30 118.2(2) yes
C27 C29 H291 120.5 no
C30 C29 H291 121.3 no
C24 C30 C29 119.3(2) yes
C24 C30 H301 119.5 no
C29 C30 H301 121.1 no
S1 C31 H312 109.3 no
S1 C31 H311 108.5 no
H312 C31 H311 111.3 no
S1 C31 H313 106.4 no
H312 C31 H313 111.2 no
H311 C31 H313 109.9 no

loop_
_geom_bond_atom_site_label_1
_geom_bond_atom_site_label_2
_geom_bond_distance
_geom_bond_publ_flag
S1 N2 1.5071(18) yes
S1 N11 1.5913(18) yes
S1 C24 1.778(2) yes
S1 C31 1.788(2) yes
N2 C3 1.490(3) yes
C3 C4 1.550(3) yes
C3 C9 1.531(3) yes
C3 C10 1.540(3) yes
C4 C5 1.550(3) yes
C4 H41 0.977 no
C4 H42 0.992 no
C5 C6 1.538(4) yes
C5 C7 1.536(3) yes
C5 C8 1.525(3) yes
C6 H61 0.983 no
C6 H62 0.971 no
C6 H63 0.986 no
C7 H71 0.975 no
C7 H72 0.980 no
C7 H73 0.984 no
C8 H82 0.978 no
C8 H81 0.965 no
C8 H83 0.983 no
C9 H92 0.980 no
C9 H91 0.989 no
C9 H93 0.970 no
C10 H101 0.977 no
C10 H103 0.985 no
C10 H102 0.975 no
N11 S12 1.6148(18) yes
S12 O13 1.4358(17) yes
S12 O14 1.4461(17) yes
S12 C15 1.774(2) yes
C15 C16 1.391(3) yes
C15 C23 1.393(3) yes
C16 C17 1.394(3) yes
C16 H161 0.958 no
C17 C18 1.381(3) yes
C17 H171 0.952 no
C18 N19 1.472(3) yes
C18 C22 1.379(3) yes
N19 O20 1.210(3) yes
N19 O21 1.211(3) yes
C22 C23 1.391(3) yes
C22 H221 0.939 no
C23 H231 0.944 no
C24 C25 1.390(3) yes
C24 C30 1.392(3) yes
C25 C26 1.384(3) yes
C25 H251 0.949 no
C26 C27 1.375(3) yes
C26 H261 0.940 no
C27 F28 1.353(2) yes
C27 C29 1.377(3) yes
C29 C30 1.391(3) yes
C29 H291 0.936 no
C30 H301 0.966 no
C31 H312 0.962 no
C31 H311 0.959 no
C31 H313 0.971 no

loop_
_geom_hbond_atom_site_label_D
_geom_hbond_atom_site_label_H
_geom_hbond_atom_site_label_A
_geom_hbond_site_symmetry_A
_geom_hbond_angle_DHA
_geom_hbond_distance_DH
_geom_hbond_distance_HA
_geom_hbond_distance_DA
_geom_hbond_publ_flag
C8 H81 O13 1_465 157 0.96 2.54 3.446(3) yes
C10 H102 O13 . 156 0.97 2.44 3.349(3) yes
C22 H221 O14 1_655 135 0.94 2.43 3.156(3) yes
C29 H291 O20 2_667 145 0.94 2.54 3.349(3) yes
